data_7000315
loop_
_publ_author_name
'Fern\'andez, Eduardo J.'
'Laguna, Antonio'
'Monge, Miguel'
'Montiel, Manuel'
'Olmos, M. Elena'
'P\'erez, Javier'
'S\'anchez-Forcada, Eva'

_publ_section_title
;
 Dendritic (phosphine)gold(i) thiolate complexes: assessment of the
 molecular size through PGSE NMR studies
;
_journal_issue 3
_journal_name_full 'Dalton Transactions'
_journal_page_first 474
_journal_page_last 480
_journal_paper_doi 10.1039/b812500g
_journal_year 2009
_chemical_compound_source 'synthesis as described'
_chemical_formula_moiety 'C56 H56 Au4 Cl4 N2 P4'
_chemical_formula_sum 'C56 H56 Au4 Cl4 N2 P4'
_chemical_formula_weight 1810.57
_chemical_name_common esf14
_chemical_name_systematic
;
?
;
_space_group_IT_number 14
_symmetry_cell_setting monoclinic
_symmetry_Int_Tables_number 14
_symmetry_space_group_name_Hall '-P 2yn'
_symmetry_space_group_name_H-M 'P 1 21/n 1'
_atom_sites_solution_hydrogens geom
_atom_sites_solution_primary direct
_atom_sites_solution_secondary difmap
_audit_conform_dict_location ftp://ftp.iucr.org/pub/cif_core.dic
_audit_conform_dict_name cif_core.dic
_audit_conform_dict_version 2.3
_audit_creation_date 2008-05-20T16:18:57-00:00
_audit_creation_method 'WinGX routine CIF_UPDATE'
_cell_angle_alpha 90
_cell_angle_beta 94.420(10)
_cell_angle_gamma 90
_cell_formula_units_Z 2
_cell_length_a 15.140(2)
_cell_length_b 8.9900(10)
_cell_length_c 21.390(4)
_cell_measurement_reflns_used 7156
_cell_measurement_temperature 173(2)
_cell_measurement_theta_max 26.73
_cell_measurement_theta_min 5.14
_cell_measurement_wavelength 0.71073
_cell_volume 2902.7(7)
_computing_cell_refinement 'HKL Scalepack (Otwinowski & Minor 1997)'
_computing_data_collection 'Collect (Nonius BV, 1997-2000)'
_computing_data_reduction 'HKL Denzo and Scalepack (Otwinowski & Minor 1997)'
_computing_molecular_graphics 'Ortep-3 for Windows (Farrugia, 1997)'
_computing_publication_material 'WinGX publication routines (Farrugia, 1999)'
_computing_structure_refinement 'SHELXL-97 (Sheldrick, 1997)'
_computing_structure_solution 'SHELXS-86 (Sheldrick, 1986)'
_diffrn_ambient_temperature 173(2)
_diffrn_detector 'CCD plate'
_diffrn_detector_area_resol_mean 9
_diffrn_measured_fraction_theta_full 0.992
_diffrn_measured_fraction_theta_max 0.992
_diffrn_measurement_device '95mm CCD camera on \k-goniostat'
_diffrn_measurement_device_type KappaCCD
_diffrn_measurement_method 'CCD rotation images, thick slices'
_diffrn_orient_matrix_type 'by Nonius Collect from scalepack cell'
_diffrn_orient_matrix_UB_11 -0.648356E-1
_diffrn_orient_matrix_UB_12 -0.228291E-1
_diffrn_orient_matrix_UB_13 -0.34692E-2
_diffrn_orient_matrix_UB_21 0.25407E-2
_diffrn_orient_matrix_UB_22 -0.211572E-1
_diffrn_orient_matrix_UB_23 -0.457231E-1
_diffrn_orient_matrix_UB_31 0.13357E-1
_diffrn_orient_matrix_UB_32 -0.106789
_diffrn_orient_matrix_UB_33 0.98004E-2
_diffrn_radiation_monochromator graphite
_diffrn_radiation_probe x-ray
_diffrn_radiation_type MoK\a
_diffrn_radiation_wavelength 0.71073
_diffrn_reflns_av_R_equivalents 0.057
_diffrn_reflns_av_unetI/netI 0.0351
_diffrn_reflns_limit_h_max 19
_diffrn_reflns_limit_h_min -19
_diffrn_reflns_limit_k_max 11
_diffrn_reflns_limit_k_min -11
_diffrn_reflns_limit_l_max 28
_diffrn_reflns_limit_l_min -28
_diffrn_reflns_number 22448
_diffrn_reflns_theta_full 26.73
_diffrn_reflns_theta_max 26.73
_diffrn_reflns_theta_min 0.21
_diffrn_source 'Enraf Nonius FR590'
_exptl_absorpt_coefficient_mu 10.408
_exptl_absorpt_correction_T_max 0.210
_exptl_absorpt_correction_T_min 0.064
_exptl_absorpt_correction_type multi-scan
_exptl_absorpt_process_details Scalepack
_exptl_crystal_colour colourless
_exptl_crystal_density_diffrn 2.071
_exptl_crystal_density_method 'not measured'
_exptl_crystal_description prism
_exptl_crystal_F_000 1700
_exptl_crystal_size_max 0.25
_exptl_crystal_size_mid 0.2
_exptl_crystal_size_min 0.15
_refine_diff_density_max 5.888
_refine_diff_density_min -1.431
_refine_diff_density_rms 0.32
_refine_ls_extinction_method none
_refine_ls_goodness_of_fit_ref 1.073
_refine_ls_hydrogen_treatment riding
_refine_ls_matrix_type full
_refine_ls_number_parameters 316
_refine_ls_number_reflns 6119
_refine_ls_number_restraints 56
_refine_ls_restrained_S_all 1.068
_refine_ls_R_factor_all 0.0649
_refine_ls_R_factor_gt 0.0485
_refine_ls_shift/su_max 0.001
_refine_ls_shift/su_mean 0
_refine_ls_structure_factor_coef Fsqd
_refine_ls_weighting_details 'calc w=1/[\s^2^(Fo^2^)+(0.0646P)^2^+30.7870P] where P=(Fo^2^+2Fc^2^)/3'
_refine_ls_weighting_scheme calc
_refine_ls_wR_factor_gt 0.1222
_refine_ls_wR_factor_ref 0.1305
_reflns_number_gt 4970
_reflns_number_total 6119
_reflns_threshold_expression >2sigma(I)
_cod_data_source_file b812500g.txt
_cod_data_source_block esf14
_cod_depositor_comments
;
The following automatic conversions were performed:
'_symmetry_cell_setting' value 'Monoclinic' changed to 'monoclinic'
according to '/home/saulius/struct/CIF-dictionaries/cif_core.dic'
dictionary named 'cif_core.dic' version 2.4.1 from 2010-06-29.

Automatic conversion script
Id: cif_fix_enum 1527 2010-12-29 10:47:43Z saulius 
;
_cod_original_cell_volume 2902.85(74)
_cod_original_sg_symbol_H-M P21/n
_cod_database_code 7000315

loop_
_symmetry_equiv_pos_as_xyz
'x, y, z'
'-x+1/2, y+1/2, -z+1/2'
'-x, -y, -z'
'x-1/2, -y-1/2, z-1/2'

loop_
_atom_site_label
_atom_site_type_symbol
_atom_site_fract_x
_atom_site_fract_y
_atom_site_fract_z
_atom_site_U_iso_or_equiv
_atom_site_adp_type
_atom_site_occupancy
_atom_site_symmetry_multiplicity
_atom_site_calc_flag
_atom_site_refinement_flags
_atom_site_disorder_assembly
_atom_site_disorder_group
Au1 Au 0.73630(2) 0.92857(4) 0.049146(17) 0.03277(12) Uani 1 1 d . . .
Cl1 Cl 0.71562(19) 1.0682(3) 0.13635(12) 0.0486(7) Uani 1 1 d . . .
P1 P 0.75207(14) 0.8071(3) -0.04038(11) 0.0274(5) Uani 1 1 d . . .
C1 C 0.7378(6) 0.6079(11) -0.0360(5) 0.0320(19) Uani 1 1 d U . .
C2 C 0.7049(6) 0.5426(12) 0.0162(5) 0.040(2) Uani 1 1 d U . .
H2 H 0.6881 0.6023 0.0488 0.048 Uiso 1 1 calc R . .
C3 C 0.6967(7) 0.3890(13) 0.0203(6) 0.053(3) Uani 1 1 d U . .
H3 H 0.6775 0.3452 0.0562 0.063 Uiso 1 1 calc R . .
C4 C 0.7173(7) 0.3033(12) -0.0295(7) 0.054(3) Uani 1 1 d U . .
H4 H 0.7101 0.2007 -0.0278 0.065 Uiso 1 1 calc R . .
C5 C 0.7480(8) 0.3660(13) -0.0814(6) 0.052(3) Uani 1 1 d U . .
H5 H 0.7608 0.3054 -0.1147 0.063 Uiso 1 1 calc R . .
C6 C 0.7608(7) 0.5174(12) -0.0858(5) 0.043(2) Uani 1 1 d U . .
H6 H 0.784 0.5587 -0.1209 0.051 Uiso 1 1 calc R . .
C11 C 0.8615(6) 0.8354(10) -0.0681(5) 0.034(2) Uani 1 1 d U . .
C12 C 0.8759(7) 0.8566(15) -0.1314(6) 0.054(3) Uani 1 1 d U . .
H12 H 0.8281 0.864 -0.1612 0.065 Uiso 1 1 calc R . .
C13 C 0.9616(8) 0.8665(17) -0.1494(7) 0.068(4) Uani 1 1 d U . .
H13 H 0.9715 0.8794 -0.1914 0.082 Uiso 1 1 calc R . .
C14 C 1.0318(7) 0.8572(14) -0.1052(7) 0.062(3) Uani 1 1 d U . .
H14 H 1.0892 0.8643 -0.1176 0.074 Uiso 1 1 calc R . .
C15 C 1.0192(7) 0.8381(16) -0.0439(7) 0.063(3) Uani 1 1 d U . .
H15 H 1.0676 0.8319 -0.0145 0.076 Uiso 1 1 calc R . .
C16 C 0.9330(7) 0.8276(15) -0.0248(6) 0.054(3) Uani 1 1 d U . .
H16 H 0.9242 0.8154 0.0175 0.064 Uiso 1 1 calc R . .
Au2 Au 0.67996(2) 0.66921(5) -0.246252(18) 0.03797(13) Uani 1 1 d . . .
Cl2 Cl 0.82148(19) 0.6067(4) -0.26434(16) 0.0642(9) Uani 1 1 d . . .
P2 P 0.54156(15) 0.7285(3) -0.22758(11) 0.0298(5) Uani 1 1 d . . .
C41 C 0.4794(6) 0.5648(10) -0.2071(4) 0.0328(19) Uani 1 1 d U . .
C42 C 0.5171(8) 0.4794(14) -0.1579(6) 0.057(3) Uani 1 1 d U . .
H42 H 0.5693 0.5103 -0.1359 0.069 Uiso 1 1 calc R . .
C43 C 0.4767(10) 0.3474(14) -0.1416(7) 0.069(4) Uani 1 1 d U . .
H43 H 0.5018 0.2897 -0.1088 0.083 Uiso 1 1 calc R . .
C44 C 0.3992(9) 0.3026(15) -0.1743(6) 0.061(3) Uani 1 1 d U . .
H44 H 0.3725 0.2136 -0.164 0.073 Uiso 1 1 calc R . .
C45 C 0.3616(8) 0.3873(16) -0.2215(6) 0.056(3) Uani 1 1 d U . .
H45 H 0.3092 0.3563 -0.2432 0.068 Uiso 1 1 calc R . .
C46 C 0.4008(7) 0.5209(14) -0.2380(5) 0.044(2) Uani 1 1 d U . .
H46 H 0.3739 0.5798 -0.2697 0.053 Uiso 1 1 calc R . .
C51 C 0.4827(6) 0.8247(11) -0.2927(5) 0.0337(19) Uani 1 1 d U . .
C52 C 0.4001(8) 0.8852(17) -0.2883(5) 0.057(3) Uani 1 1 d U . .
H52 H 0.3704 0.8678 -0.2525 0.069 Uiso 1 1 calc R . .
C53 C 0.3598(9) 0.9719(18) -0.3362(6) 0.064(3) Uani 1 1 d U . .
H53 H 0.305 1.016 -0.3319 0.077 Uiso 1 1 calc R . .
C54 C 0.4027(9) 0.9910(16) -0.3901(6) 0.060(3) Uani 1 1 d U . .
H54 H 0.3756 1.0462 -0.423 0.072 Uiso 1 1 calc R . .
C55 C 0.4844(9) 0.9302(19) -0.3959(6) 0.070(4) Uani 1 1 d U . .
H55 H 0.5134 0.9458 -0.4321 0.084 Uiso 1 1 calc R . .
C56 C 0.5239(8) 0.8442(15) -0.3471(5) 0.053(3) Uani 1 1 d U . .
H56 H 0.5786 0.7998 -0.3514 0.063 Uiso 1 1 calc R . .
N1 N 0.5853(5) 0.8074(8) -0.1049(3) 0.0270(15) Uani 1 1 d U . .
C20 C 0.6748(5) 0.8699(10) -0.1049(4) 0.0257(17) Uani 1 1 d U . .
H20A H 0.6706 0.9774 -0.1031 0.031 Uiso 1 1 calc R . .
H20B H 0.699 0.8442 -0.1442 0.031 Uiso 1 1 calc R . .
C30 C 0.5317(6) 0.8569(10) -0.1614(4) 0.0296(18) Uani 1 1 d U . .
H30A H 0.5508 0.9553 -0.173 0.036 Uiso 1 1 calc R . .
H30B H 0.4701 0.8634 -0.1522 0.036 Uiso 1 1 calc R . .
C61 C 0.5395(5) 0.8326(10) -0.0474(4) 0.0243(17) Uani 1 1 d U . .
H61A H 0.5755 0.7902 -0.0124 0.029 Uiso 1 1 calc R . .
H61B H 0.4841 0.7781 -0.0512 0.029 Uiso 1 1 calc R . .
C62 C 0.5193(5) 0.9942(10) -0.0314(4) 0.0250(17) Uani 1 1 d U . .
H62A H 0.5733 1.0523 -0.0307 0.03 Uiso 1 1 calc R . .
H62B H 0.4776 1.035 -0.0637 0.03 Uiso 1 1 calc R . .

loop_
_atom_site_aniso_label
_atom_site_aniso_U_11
_atom_site_aniso_U_22
_atom_site_aniso_U_33
_atom_site_aniso_U_23
_atom_site_aniso_U_13
_atom_site_aniso_U_12
Au1 0.02812(19) 0.0436(2) 0.0262(2) -0.00257(15) -0.00016(13) -0.00670(15)
Cl1 0.0501(15) 0.0657(18) 0.0304(13) -0.0136(12) 0.0057(11) -0.0141(13)
P1 0.0229(11) 0.0328(12) 0.0265(12) -0.0004(9) 0.0012(9) -0.0027(9)
C1 0.023(4) 0.035(5) 0.038(5) 0.007(4) 0.000(4) -0.001(4)
C2 0.032(5) 0.045(5) 0.043(5) 0.004(4) 0.004(4) -0.010(4)
C3 0.044(6) 0.047(5) 0.068(7) 0.022(5) 0.012(5) -0.010(5)
C4 0.044(6) 0.030(5) 0.089(8) 0.007(5) 0.003(6) -0.015(5)
C5 0.050(7) 0.045(5) 0.061(7) -0.015(5) 0.003(5) 0.001(5)
C6 0.040(6) 0.043(5) 0.046(6) 0.002(4) 0.009(4) -0.002(5)
C11 0.029(4) 0.032(5) 0.042(5) 0.000(4) 0.004(4) -0.009(4)
C12 0.027(4) 0.086(9) 0.051(6) 0.029(7) 0.010(4) -0.002(5)
C13 0.039(6) 0.094(10) 0.074(8) 0.027(8) 0.023(5) -0.010(7)
C14 0.025(5) 0.060(7) 0.103(8) 0.009(7) 0.023(5) -0.013(5)
C15 0.028(5) 0.078(9) 0.082(7) -0.023(7) -0.010(5) 0.005(5)
C16 0.035(5) 0.079(9) 0.046(6) -0.015(6) -0.004(4) 0.007(5)
Au2 0.0333(2) 0.0490(2) 0.0326(2) -0.00724(17) 0.00855(15) 0.00282(16)
Cl2 0.0396(15) 0.089(2) 0.066(2) -0.0247(18) 0.0171(14) 0.0135(15)
P2 0.0245(11) 0.0414(13) 0.0242(12) -0.0020(10) 0.0054(9) -0.0014(10)
C41 0.035(5) 0.034(5) 0.030(5) -0.002(4) 0.008(4) -0.002(4)
C42 0.059(7) 0.054(7) 0.057(7) 0.021(6) -0.011(5) -0.018(5)
C43 0.076(9) 0.048(7) 0.080(10) 0.024(6) -0.012(7) -0.018(6)
C44 0.073(8) 0.053(7) 0.057(8) 0.000(5) 0.008(6) -0.024(6)
C45 0.038(6) 0.079(8) 0.053(7) 0.004(6) 0.007(5) -0.024(5)
C46 0.036(5) 0.064(6) 0.032(5) 0.004(5) 0.003(4) -0.003(5)
C51 0.031(4) 0.037(5) 0.031(5) 0.001(4) -0.005(4) -0.007(4)
C52 0.045(6) 0.099(10) 0.028(5) 0.007(6) 0.005(4) 0.016(6)
C53 0.051(7) 0.092(10) 0.048(7) 0.011(7) -0.005(5) 0.012(6)
C54 0.063(7) 0.069(8) 0.044(6) 0.021(6) -0.017(5) -0.016(6)
C55 0.055(7) 0.121(13) 0.034(6) 0.028(7) 0.002(5) -0.020(6)
C56 0.039(6) 0.077(8) 0.043(6) 0.011(6) 0.006(4) -0.010(5)
N1 0.025(4) 0.035(4) 0.022(4) -0.005(3) 0.007(3) -0.003(3)
C20 0.021(4) 0.028(4) 0.029(5) 0.000(4) 0.010(3) 0.000(3)
C30 0.028(4) 0.037(5) 0.024(4) -0.004(4) 0.003(3) 0.002(4)
C61 0.021(4) 0.033(4) 0.019(4) -0.005(3) 0.003(3) -0.003(3)
C62 0.019(4) 0.035(4) 0.022(4) 0.000(3) 0.006(3) -0.003(3)

loop_
_atom_type_symbol
_atom_type_description
_atom_type_scat_dispersion_real
_atom_type_scat_dispersion_imag
_atom_type_scat_source
C C 0.0033 0.0016 'International Tables Vol C Tables 4.2.6.8 and 6.1.1.4'
H H 0 0 'International Tables Vol C Tables 4.2.6.8 and 6.1.1.4'
Au Au -2.0133 8.8022 'International Tables Vol C Tables 4.2.6.8 and 6.1.1.4'
Cl Cl 0.1484 0.1585 'International Tables Vol C Tables 4.2.6.8 and 6.1.1.4'
N N 0.0061 0.0033 'International Tables Vol C Tables 4.2.6.8 and 6.1.1.4'
P P 0.1023 0.0942 'International Tables Vol C Tables 4.2.6.8 and 6.1.1.4'

loop_
_geom_angle_atom_site_label_1
_geom_angle_atom_site_label_2
_geom_angle_atom_site_label_3
_geom_angle
_geom_angle_site_symmetry_1
_geom_angle_site_symmetry_3
_geom_angle_publ_flag
P1 Au1 Cl1 175.56(10) . . ?
C1 P1 C11 105.7(4) . . ?
C1 P1 C20 105.9(4) . . ?
C11 P1 C20 104.9(4) . . ?
C1 P1 Au1 114.8(3) . . ?
C11 P1 Au1 111.8(3) . . ?
C20 P1 Au1 113.0(3) . . ?
C2 C1 C6 119.4(9) . . ?
C2 C1 P1 120.9(8) . . ?
C6 C1 P1 119.7(8) . . ?
C1 C2 C3 120.7(11) . . ?
C4 C3 C2 118.9(11) . . ?
C5 C4 C3 121.0(10) . . ?
C4 C5 C6 121.6(11) . . ?
C5 C6 C1 118.4(10) . . ?
C16 C11 C12 119.1(10) . . ?
C16 C11 P1 117.6(8) . . ?
C12 C11 P1 123.2(8) . . ?
C13 C12 C11 119.7(11) . . ?
C14 C13 C12 119.9(12) . . ?
C15 C14 C13 121.2(10) . . ?
C14 C15 C16 119.8(11) . . ?
C11 C16 C15 120.3(12) . . ?
P2 Au2 Cl2 179.31(12) . . ?
C51 P2 C41 109.8(4) . . ?
C51 P2 C30 103.1(4) . . ?
C41 P2 C30 104.3(4) . . ?
C51 P2 Au2 112.9(3) . . ?
C41 P2 Au2 111.1(3) . . ?
C30 P2 Au2 114.9(3) . . ?
C46 C41 C42 119.7(10) . . ?
C46 C41 P2 124.1(8) . . ?
C42 C41 P2 116.1(8) . . ?
C41 C42 C43 119.9(11) . . ?
C44 C43 C42 119.7(12) . . ?
C45 C44 C43 120.4(12) . . ?
C44 C45 C46 120.7(11) . . ?
C41 C46 C45 119.6(11) . . ?
C56 C51 C52 118.8(10) . . ?
C56 C51 P2 118.9(8) . . ?
C52 C51 P2 122.2(8) . . ?
C51 C52 C53 121.4(11) . . ?
C54 C53 C52 118.6(12) . . ?
C55 C54 C53 121.0(12) . . ?
C54 C55 C56 119.4(11) . . ?
C51 C56 C55 120.6(12) . . ?
C20 N1 C30 109.7(7) . . ?
C20 N1 C61 115.7(7) . . ?
C30 N1 C61 111.9(7) . . ?
N1 C20 P1 114.8(6) . . ?
N1 C30 P2 111.7(6) . . ?
N1 C61 C62 116.5(7) . . ?
C62 C62 C61 111.2(9) 3_675 . ?

loop_
_geom_bond_atom_site_label_1
_geom_bond_atom_site_label_2
_geom_bond_distance
_geom_bond_site_symmetry_2
_geom_bond_publ_flag
Au1 P1 2.233(2) . ?
Au1 Cl1 2.290(3) . ?
P1 C1 1.807(10) . ?
P1 C11 1.820(9) . ?
P1 C20 1.828(9) . ?
C1 C2 1.387(14) . ?
C1 C6 1.406(15) . ?
C2 C3 1.390(15) . ?
C3 C4 1.371(18) . ?
C4 C5 1.358(18) . ?
C5 C6 1.379(16) . ?
C11 C16 1.372(14) . ?
C11 C12 1.401(15) . ?
C12 C13 1.384(15) . ?
C13 C14 1.369(19) . ?
C14 C15 1.35(2) . ?
C15 C16 1.401(17) . ?
Au2 P2 2.228(2) . ?
Au2 Cl2 2.277(3) . ?
P2 C51 1.813(10) . ?
P2 C41 1.819(10) . ?
P2 C30 1.842(9) . ?
C41 C46 1.374(14) . ?
C41 C42 1.389(15) . ?
C42 C43 1.392(16) . ?
C43 C44 1.380(18) . ?
C44 C45 1.354(19) . ?
C45 C46 1.396(17) . ?
C51 C56 1.373(15) . ?
C51 C52 1.374(15) . ?
C52 C53 1.390(17) . ?
C53 C54 1.376(18) . ?
C54 C55 1.37(2) . ?
C55 C56 1.397(17) . ?
N1 C20 1.467(11) . ?
N1 C30 1.471(11) . ?
N1 C61 1.476(10) . ?
C61 C62 1.529(12) . ?
C62 C62 1.511(15) 3_675 ?
